data_7208140
loop_
_publ_author_name
'M'hamedi, Ahmed'
'Batsanov, Andrei S.'
'Fox, Mark A.'
'Bryce, Martin R.'
'Abdullah, Khalid'
'Al-Attar, Hameed A.'
'Monkman, Andrew P.'

_publ_section_title
;
 Dinuclear iridium(iii) complexes of cyclometalated fluorenylpyridine
 ligands as phosphorescent dopants for efficient solution-processed OLEDs
;
_journal_issue 27
_journal_name_full 'Journal of Materials Chemistry'
_journal_page_first 13529
_journal_paper_doi 10.1039/c2jm31143g
_journal_volume 22
_journal_year 2012
_chemical_absolute_configuration ad
_chemical_formula_moiety 'C122 H144 Ir2 N6 O2'
_chemical_formula_sum 'C122 H144 Ir2 N6 O2'
_chemical_formula_weight 2110.83
_chemical_name_systematic
;
?
;
_space_group_IT_number 4
_symmetry_cell_setting monoclinic
_symmetry_space_group_name_Hall 'P 2yb'
_symmetry_space_group_name_H-M 'P 1 21 1'
_atom_sites_solution_hydrogens geom
_atom_sites_solution_primary direct
_atom_sites_solution_secondary difmap
_audit_creation_method SHELXL-97
_cell_angle_alpha 90.00
_cell_angle_beta 91.503(11)
_cell_angle_gamma 90.00
_cell_formula_units_Z 2
_cell_length_a 12.4152(5)
_cell_length_b 24.9244(12)
_cell_length_c 16.7445(5)
_cell_measurement_reflns_used 6136
_cell_measurement_temperature 120(2)
_cell_measurement_theta_max 25.83
_cell_measurement_theta_min 2.22
_cell_volume 5179.7(4)
_computing_cell_refinement 'SAINT version 7.46A (Bruker, 2007)'
_computing_data_collection 'SMART version 5.625 (Bruker, 2001)'
_computing_data_reduction 'SAINT version 7.46A (Bruker, 2007)'
_computing_molecular_graphics 'SHELXTL version 6.14 (Bruker, 2003)'
_computing_publication_material 'SHELXTL version 6.14 (Bruker, 2003)'
_computing_structure_refinement 'SHELXTL version 6.14 (Bruker, 2003)'
_computing_structure_solution 'SHELXTL version 6.14 (Bruker, 2003)'
_diffrn_ambient_temperature 120(2)
_diffrn_detector_area_resol_mean 5.6
_diffrn_measured_fraction_theta_full 0.999
_diffrn_measured_fraction_theta_max 0.999
_diffrn_measurement_device_type 'Bruker SMART 6K CCD area detector'
_diffrn_measurement_method '\w scans'
_diffrn_radiation_monochromator graphite
_diffrn_radiation_source 'fine-focus sealed tube'
_diffrn_radiation_type MoK\a
_diffrn_radiation_wavelength 0.71073
_diffrn_reflns_av_R_equivalents 0.0803
_diffrn_reflns_av_sigmaI/netI 0.1726
_diffrn_reflns_limit_h_max 16
_diffrn_reflns_limit_h_min -16
_diffrn_reflns_limit_k_max 32
_diffrn_reflns_limit_k_min -31
_diffrn_reflns_limit_l_max 21
_diffrn_reflns_limit_l_min -21
_diffrn_reflns_number 40071
_diffrn_reflns_theta_full 27.50
_diffrn_reflns_theta_max 27.50
_diffrn_reflns_theta_min 1.22
_diffrn_standards_number 0
_exptl_absorpt_coefficient_mu 2.621
_exptl_absorpt_correction_T_max 0.9613
_exptl_absorpt_correction_T_min 0.6860
_exptl_absorpt_correction_type integration
_exptl_absorpt_process_details 'SADABS 2006/1 (Bruker), R(int)=0.099 before correction'
_exptl_crystal_colour orange
_exptl_crystal_density_diffrn 1.353
_exptl_crystal_density_method 'not measured'
_exptl_crystal_description plate
_exptl_crystal_F_000 2176
_exptl_crystal_size_max 0.15
_exptl_crystal_size_mid 0.05
_exptl_crystal_size_min 0.015
_refine_diff_density_max 1.153
_refine_diff_density_min -0.645
_refine_diff_density_rms 0.133
_refine_ls_abs_structure_details 'Flack H D (1983), Acta Cryst. A39, 876-881'
_refine_ls_abs_structure_Flack 0.203(8)
_refine_ls_extinction_method none
_refine_ls_goodness_of_fit_ref 0.664
_refine_ls_hydrogen_treatment constr
_refine_ls_matrix_type full
_refine_ls_number_parameters 1191
_refine_ls_number_reflns 23232
_refine_ls_number_restraints 22
_refine_ls_restrained_S_all 0.664
_refine_ls_R_factor_all 0.0954
_refine_ls_R_factor_gt 0.0510
_refine_ls_shift/su_max 0.012
_refine_ls_shift/su_mean 0.001
_refine_ls_structure_factor_coef Fsqd
_refine_ls_weighting_details 'calc w=1/[\s^2^(Fo^2^)+(0.1P)^2^] where P=(Fo^2^+2Fc^2^)/3'
_refine_ls_weighting_scheme calc
_refine_ls_wR_factor_gt 0.1093
_refine_ls_wR_factor_ref 0.1337
_reflns_Friedel_coverage 0.91
_reflns_number_gt 15379
_reflns_number_total 23232
_reflns_threshold_expression I>2\s(I)
_cod_data_source_file c2jm31143g.txt
_cod_data_source_block 3a
_cod_depositor_comments
;
The following automatic conversions were performed:

'_symmetry_cell_setting' value 'Monoclinic' changed to 'monoclinic'
according to /home/saulius/struct/CIF-dictionaries/cif_core.dic
dictionary named 'cif_core.dic' version 2.4.1 from 2010-06-29.

Automatic conversion script
Id: cif_fix_values 1891 2012-01-12 08:04:46Z andrius 
;
_cod_original_sg_symbol_H-M 'P 21'
_cod_database_code 7208140
_exptl_twin_twinlaw_details '-1 0 0 0 -1 0 0 0 -1'

loop_
_symmetry_equiv_pos_as_xyz
'x, y, z'
'-x, y+1/2, -z'

loop_
_atom_site_label
_atom_site_type_symbol
_atom_site_fract_x
_atom_site_fract_y
_atom_site_fract_z
_atom_site_U_iso_or_equiv
_atom_site_adp_type
_atom_site_occupancy
_atom_site_symmetry_multiplicity
_atom_site_calc_flag
_atom_site_refinement_flags
_atom_site_disorder_assembly
_atom_site_disorder_group
Ir1 Ir 0.45371(3) 0.459235(14) 0.74024(2) 0.01693(9) Uani 1 1 d . . .
Ir2 Ir 0.33716(3) 0.540711(14) 0.87620(2) 0.01672(9) Uani 1 1 d . . .
O1 O 0.5046(10) 0.6232(4) 0.7081(7) 0.076(4) Uani 1 1 d . . .
O2 O 0.2657(7) 0.3858(4) 0.9148(6) 0.061(3) Uani 1 1 d . . .
N1 N 0.4241(6) 0.5467(4) 0.7619(5) 0.0207(18) Uani 1 1 d . . .
N2 N 0.3551(6) 0.4552(4) 0.8456(5) 0.0202(17) Uani 1 1 d . . .
N3 N 0.5926(6) 0.4566(5) 0.8072(4) 0.0173(16) Uani 1 1 d . . .
N4 N 0.3236(6) 0.4513(4) 0.6638(5) 0.0154(19) Uani 1 1 d . . .
N5 N 0.4765(6) 0.5426(5) 0.9413(4) 0.0187(16) Uani 1 1 d . . .
N6 N 0.1924(6) 0.5465(5) 0.8157(4) 0.0178(18) Uani 1 1 d . . .
C01 C 0.4624(10) 0.5845(5) 0.7346(7) 0.033(3) Uani 1 1 d . . .
C02 C 0.3111(9) 0.4195(5) 0.8801(7) 0.025(3) Uani 1 1 d . . .
C1 C 0.7496(8) 0.4915(4) 0.6326(6) 0.022(2) Uani 1 1 d . . .
H1 H 0.8220 0.4924 0.6524 0.026 Uiso 1 1 d R . .
C2 C 0.6676(7) 0.4788(4) 0.6836(6) 0.023(2) Uani 1 1 d . . .
C3 C 0.5583(7) 0.4746(4) 0.6548(5) 0.018(2) Uani 1 1 d . . .
C4 C 0.5380(8) 0.4855(4) 0.5745(6) 0.023(2) Uani 1 1 d . . .
H4 H 0.4664 0.4833 0.5534 0.027 Uiso 1 1 d R . .
C5 C 0.5346(7) 0.5135(4) 0.3835(6) 0.0195(19) Uani 1 1 d . . .
H5 H 0.4629 0.5071 0.3997 0.023 Uiso 1 1 d R . .
C6 C 0.5573(8) 0.5250(4) 0.3041(6) 0.024(2) Uani 1 1 d . . .
H6 H 0.5002 0.5262 0.2652 0.028 Uiso 1 1 d R . .
C7 C 0.6637(7) 0.5348(4) 0.2820(6) 0.025(2) Uani 1 1 d . . .
H7 H 0.6778 0.5419 0.2276 0.030 Uiso 1 1 d R . .
C8 C 0.7472(8) 0.5341(4) 0.3367(5) 0.025(2) Uani 1 1 d . . .
H8 H 0.8186 0.5418 0.3212 0.030 Uiso 1 1 d R . .
C9 C 0.8040(8) 0.5158(4) 0.4867(6) 0.027(2) Uani 1 1 d . . .
C10 C 0.7272(7) 0.5026(4) 0.5531(5) 0.021(2) Uani 1 1 d . . .
C11 C 0.6227(8) 0.4989(4) 0.5244(5) 0.020(2) Uani 1 1 d . . .
C12 C 0.6203(8) 0.5119(4) 0.4372(6) 0.021(2) Uani 1 1 d . . .
C13 C 0.7259(8) 0.5222(4) 0.4150(6) 0.023(2) Uani 1 1 d . . .
C14 C 0.6843(7) 0.4668(4) 0.7676(5) 0.0195(19) Uani 1 1 d . . .
C15 C 0.7836(7) 0.4632(5) 0.8078(6) 0.031(2) Uani 1 1 d . . .
H15 H 0.8473 0.4723 0.7805 0.037 Uiso 1 1 d R . .
C16 C 0.7909(9) 0.4462(4) 0.8864(6) 0.028(3) Uani 1 1 d . . .
H16 H 0.8590 0.4431 0.9133 0.034 Uiso 1 1 d R . .
C17 C 0.6971(8) 0.4337(4) 0.9254(6) 0.023(2) Uani 1 1 d . . .
H17 H 0.6988 0.4215 0.9792 0.028 Uiso 1 1 d R . .
C18 C 0.6005(7) 0.4400(4) 0.8838(5) 0.0183(19) Uani 1 1 d . . .
H18 H 0.5360 0.4317 0.9103 0.022 Uiso 1 1 d R . .
C19 C 0.8712(9) 0.5656(4) 0.5049(7) 0.027(2) Uani 1 1 d . . .
H191 H 0.9152 0.5731 0.4577 0.032 Uiso 1 1 d R . .
H192 H 0.9217 0.5574 0.5500 0.032 Uiso 1 1 d R . .
C20 C 0.8099(9) 0.6163(5) 0.5242(7) 0.034(3) Uani 1 1 d . . .
H201 H 0.7639 0.6265 0.4775 0.041 Uiso 1 1 d R . .
H202 H 0.7619 0.6084 0.5690 0.041 Uiso 1 1 d R . .
C21 C 0.8827(10) 0.6635(5) 0.5464(8) 0.048(3) Uani 1 1 d . . .
H211 H 0.9257 0.6541 0.5950 0.057 Uiso 1 1 d R . .
H212 H 0.9334 0.6703 0.5029 0.057 Uiso 1 1 d R . .
C22 C 0.8193(12) 0.7139(6) 0.5625(9) 0.058(4) Uani 1 1 d . . .
H221 H 0.7695 0.7070 0.6065 0.069 Uiso 1 1 d R . .
H222 H 0.7748 0.7224 0.5142 0.069 Uiso 1 1 d R . .
C23 C 0.8892(13) 0.7634(6) 0.5847(9) 0.066(4) Uani 1 1 d . . .
H231 H 0.9337 0.7722 0.5383 0.079 Uiso 1 1 d R . .
H232 H 0.8396 0.7939 0.5926 0.079 Uiso 1 1 d R . .
C24 C 0.9612(12) 0.7589(6) 0.6589(9) 0.060(4) Uani 1 1 d . . .
H241 H 1.0026 0.7922 0.6648 0.090 Uiso 1 1 d R . .
H242 H 1.0108 0.7287 0.6527 0.090 Uiso 1 1 d R . .
H243 H 0.9183 0.7533 0.7065 0.090 Uiso 1 1 d R . .
C25 C 0.8794(7) 0.4663(5) 0.4722(6) 0.031(3) Uani 1 1 d . . .
H251 H 0.9309 0.4765 0.4307 0.037 Uiso 1 1 d R . .
H252 H 0.9218 0.4591 0.5219 0.037 Uiso 1 1 d R . .
C26 C 0.8230(9) 0.4151(4) 0.4455(7) 0.035(3) Uani 1 1 d . . .
H261 H 0.7514 0.4134 0.4701 0.042 Uiso 1 1 d R . .
H262 H 0.8112 0.4159 0.3868 0.042 Uiso 1 1 d R . .
C27 C 0.8860(11) 0.3647(5) 0.4676(8) 0.043(3) Uani 1 1 d . . .
H271 H 0.9622 0.3701 0.4536 0.052 Uiso 1 1 d R . .
H272 H 0.8576 0.3344 0.4351 0.052 Uiso 1 1 d R . .
C28 C 0.8829(10) 0.3497(5) 0.5546(7) 0.040(3) Uani 1 1 d . . .
H281 H 0.8985 0.3817 0.5878 0.048 Uiso 1 1 d R . .
H282 H 0.9397 0.3227 0.5666 0.048 Uiso 1 1 d R . .
C29 C 0.7730(13) 0.3257(7) 0.5782(9) 0.074(5) Uani 1 1 d . . .
H291 H 0.7155 0.3507 0.5599 0.088 Uiso 1 1 d R . .
H292 H 0.7617 0.2912 0.5499 0.088 Uiso 1 1 d R . .
C30 C 0.7623(13) 0.3171(7) 0.6655(11) 0.081(6) Uani 1 1 d . . .
H301 H 0.6910 0.3023 0.6763 0.121 Uiso 1 1 d R . .
H302 H 0.7717 0.3512 0.6939 0.121 Uiso 1 1 d R . .
H303 H 0.8180 0.2917 0.6839 0.121 Uiso 1 1 d R . .
C31 C 0.3371(8) 0.3053(4) 0.6800(6) 0.020(2) Uani 1 1 d . . .
H31 H 0.2768 0.2929 0.6492 0.025 Uiso 1 1 d R . .
C32 C 0.3589(8) 0.3593(4) 0.6846(6) 0.022(2) Uani 1 1 d . . .
C33 C 0.4507(7) 0.3798(5) 0.7290(6) 0.019(2) Uani 1 1 d . . .
C34 C 0.5176(7) 0.3417(4) 0.7659(6) 0.019(2) Uani 1 1 d . . .
H34 H 0.5809 0.3531 0.7941 0.022 Uiso 1 1 d R . .
C35 C 0.6446(8) 0.2397(4) 0.8447(6) 0.024(2) Uani 1 1 d . . .
H35 H 0.6843 0.2716 0.8559 0.029 Uiso 1 1 d R . .
C36 C 0.6794(10) 0.1904(4) 0.8751(7) 0.031(3) Uani 1 1 d . . .
H36 H 0.7443 0.1884 0.9063 0.037 Uiso 1 1 d R . .
C37 C 0.6202(9) 0.1446(4) 0.8584(7) 0.030(2) Uani 1 1 d . . .
H37 H 0.6438 0.1112 0.8799 0.036 Uiso 1 1 d R . .
C38 C 0.5260(9) 0.1465(4) 0.8134(7) 0.033(3) Uani 1 1 d . . .
H38 H 0.4854 0.1148 0.8033 0.040 Uiso 1 1 d R . .
C39 C 0.3940(9) 0.2082(5) 0.7275(7) 0.029(3) Uani 1 1 d . . .
C40 C 0.4042(9) 0.2692(4) 0.7189(7) 0.027(2) Uani 1 1 d . . .
C41 C 0.4939(8) 0.2885(4) 0.7617(6) 0.019(2) Uani 1 1 d . . .
C42 C 0.5515(8) 0.2414(4) 0.7987(6) 0.022(2) Uani 1 1 d . . .
C43 C 0.4911(8) 0.1951(5) 0.7808(7) 0.029(3) Uani 1 1 d . . .
C44 C 0.2933(7) 0.4010(4) 0.6444(6) 0.022(2) Uani 1 1 d . . .
C45 C 0.2092(8) 0.3916(4) 0.5910(6) 0.028(2) Uani 1 1 d . . .
H45 H 0.1854 0.3560 0.5807 0.033 Uiso 1 1 d R . .
C46 C 0.1605(9) 0.4333(5) 0.5529(6) 0.031(3) Uani 1 1 d . . .
H46 H 0.1042 0.4268 0.5146 0.038 Uiso 1 1 d R . .
C47 C 0.1926(9) 0.4855(5) 0.5700(7) 0.035(3) Uani 1 1 d . . .
H47 H 0.1584 0.5149 0.5438 0.042 Uiso 1 1 d R . .
C48 C 0.2738(9) 0.4941(5) 0.6263(7) 0.030(3) Uani 1 1 d . . .
H48 H 0.2964 0.5296 0.6383 0.036 Uiso 1 1 d R . .
C49 C 0.2855(9) 0.1916(5) 0.7660(8) 0.035(3) Uani 1 1 d . . .
H491 H 0.2257 0.2037 0.7300 0.042 Uiso 1 1 calc R . .
H492 H 0.2827 0.1519 0.7679 0.042 Uiso 1 1 calc R . .
C50 C 0.2645(11) 0.2127(6) 0.8490(8) 0.042(3) Uani 1 1 d . . .
H501 H 0.2799 0.2516 0.8495 0.050 Uiso 1 1 d R . .
H502 H 0.3155 0.1955 0.8877 0.050 Uiso 1 1 d R . .
C51 C 0.1501(10) 0.2041(5) 0.8775(8) 0.048(3) Uani 1 1 d . . .
H511 H 0.1449 0.2211 0.9306 0.058 Uiso 1 1 d R . .
H512 H 0.0992 0.2230 0.8407 0.058 Uiso 1 1 d R . .
C52 C 0.1154(10) 0.1486(6) 0.8836(10) 0.056(4) Uani 1 1 d . . .
H521 H 0.1661 0.1300 0.9208 0.067 Uiso 1 1 d R . .
H522 H 0.1219 0.1316 0.8305 0.067 Uiso 1 1 d R . .
C53 C -0.0027(11) 0.1387(6) 0.9129(9) 0.058(4) Uani 1 1 d . . .
H531 H -0.0534 0.1611 0.8807 0.070 Uiso 1 1 d R . .
H532 H -0.0220 0.1007 0.9033 0.070 Uiso 1 1 d R . .
C54 C -0.0168(12) 0.1507(7) 0.9974(9) 0.070(5) Uani 1 1 d . . .
H541 H -0.0919 0.1445 1.0114 0.106 Uiso 1 1 d R . .
H542 H 0.0018 0.1884 1.0075 0.106 Uiso 1 1 d R . .
H543 H 0.0305 0.1275 1.0299 0.106 Uiso 1 1 d R . .
C55 C 0.4012(9) 0.1804(5) 0.6455(7) 0.031(3) Uani 1 1 d . . .
H551 H 0.3866 0.1417 0.6529 0.037 Uiso 1 1 d R . .
H552 H 0.3426 0.1947 0.6104 0.037 Uiso 1 1 d R . .
C56 C 0.5060(10) 0.1865(6) 0.6032(7) 0.051(4) Uani 1 1 d . A .
H561 H 0.5659 0.1719 0.6369 0.062 Uiso 1 1 d R . .
H562 H 0.5212 0.2249 0.5935 0.062 Uiso 1 1 d R . .
C57 C 0.5073(14) 0.1564(7) 0.5244(10) 0.079(5) Uani 1 1 d D . .
H571 H 0.4657 0.1781 0.4849 0.094 Uiso 1 1 d R A .
H572 H 0.4660 0.1229 0.5321 0.094 Uiso 1 1 d R . .
C58A C 0.6048(14) 0.1321(8) 0.4858(14) 0.063(6) Uiso 0.67 1 d PD A 1
H581 H 0.6474 0.1099 0.5241 0.076 Uiso 0.67 1 d PR A 1
H582 H 0.5831 0.1093 0.4396 0.076 Uiso 0.67 1 d PR A 1
C59A C 0.6740(15) 0.1789(9) 0.4594(15) 0.083(9) Uani 0.67 1 d PD A 1
H591 H 0.6967 0.2011 0.5059 0.099 Uiso 0.67 1 d PR A 1
H592 H 0.6303 0.2015 0.4224 0.099 Uiso 0.67 1 d PR A 1
C58B C 0.620(2) 0.1739(14) 0.495(2) 0.047(10) Uiso 0.33 1 d PD A 2
H583 H 0.6097 0.2053 0.4594 0.056 Uiso 0.33 1 d PR A 2
H584 H 0.6628 0.1858 0.5422 0.056 Uiso 0.33 1 d PR A 2
C59B C 0.684(3) 0.1288(14) 0.457(3) 0.072(14) Uiso 0.33 1 d PD A 2
H593 H 0.7117 0.1017 0.4954 0.086 Uiso 0.33 1 d PR A 2
H594 H 0.6363 0.1102 0.4173 0.086 Uiso 0.33 1 d PR A 2
C60 C 0.7741(15) 0.1581(9) 0.4163(13) 0.115(8) Uani 1 1 d D . .
H601 H 0.8171 0.1894 0.4017 0.173 Uiso 0.67 1 d PR A 1
H602 H 0.7501 0.1391 0.3678 0.173 Uiso 0.67 1 d PR A 1
H603 H 0.8180 0.1340 0.4500 0.173 Uiso 0.67 1 d PR A 1
H604 H 0.8132 0.1307 0.3892 0.173 Uiso 0.33 1 d PR A 2
H605 H 0.7473 0.1839 0.3782 0.173 Uiso 0.33 1 d PR A 2
H606 H 0.8211 0.1756 0.4546 0.173 Uiso 0.33 1 d PR A 2
C61 C 0.2060(8) 0.6947(4) 0.8276(6) 0.026(2) Uani 1 1 d . . .
H61 H 0.1454 0.7071 0.7972 0.031 Uiso 1 1 d R . .
C62 C 0.2278(8) 0.6391(4) 0.8391(6) 0.021(2) Uani 1 1 d . . .
C63 C 0.3156(9) 0.6192(5) 0.8846(6) 0.022(2) Uani 1 1 d . . .
C64 C 0.3816(8) 0.6568(4) 0.9237(6) 0.020(2) Uani 1 1 d . . .
H64 H 0.4383 0.6451 0.9587 0.024 Uiso 1 1 d R . .
C65 C 0.5155(8) 0.7617(5) 0.9915(7) 0.030(2) Uani 1 1 d . . .
H65 H 0.5435 0.7306 1.0176 0.036 Uiso 1 1 d R . .
C66 C 0.5627(9) 0.8109(5) 1.0046(7) 0.034(3) Uani 1 1 d . . .
H66 H 0.6233 0.8139 1.0401 0.040 Uiso 1 1 d R . .
C67 C 0.5226(10) 0.8562(5) 0.9659(7) 0.036(3) Uani 1 1 d . . .
H67 H 0.5591 0.8895 0.9720 0.043 Uiso 1 1 d R . .
C68 C 0.4311(9) 0.8534(4) 0.9186(7) 0.031(3) Uani 1 1 d . . .
H68 H 0.4016 0.8849 0.8948 0.037 Uiso 1 1 d R . .
C69 C 0.2814(10) 0.7910(5) 0.8553(7) 0.032(3) Uani 1 1 d . . .
C70 C 0.2788(8) 0.7295(4) 0.8626(7) 0.023(2) Uani 1 1 d . . .
C71 C 0.3638(8) 0.7109(4) 0.9106(6) 0.025(2) Uani 1 1 d . . .
C72 C 0.4262(8) 0.7580(4) 0.9407(7) 0.026(2) Uani 1 1 d . . .
C73 C 0.3811(9) 0.8052(4) 0.9055(7) 0.027(2) Uani 1 1 d . . .
C74 C 0.1576(8) 0.5976(4) 0.8021(6) 0.020(2) Uani 1 1 d . . .
C75 C 0.0597(8) 0.6070(4) 0.7598(7) 0.031(2) Uani 1 1 d . . .
H75 H 0.0332 0.6424 0.7523 0.037 Uiso 1 1 d R . .
C76 C 0.0025(9) 0.5633(5) 0.7292(7) 0.036(3) Uani 1 1 d . . .
H76 H -0.0633 0.5692 0.7004 0.043 Uiso 1 1 d R . .
C77 C 0.0399(7) 0.5118(4) 0.7407(6) 0.023(2) Uani 1 1 d . . .
H77 H 0.0019 0.4818 0.7191 0.028 Uiso 1 1 d R . .
C78 C 0.1361(8) 0.5057(4) 0.7845(6) 0.025(2) Uani 1 1 d . . .
H78 H 0.1630 0.4703 0.7928 0.030 Uiso 1 1 d R . .
C79 C 0.1791(9) 0.8164(4) 0.8913(7) 0.030(3) Uani 1 1 d . . .
H791 H 0.1819 0.8558 0.8843 0.036 Uiso 1 1 d R . .
H792 H 0.1151 0.8032 0.8608 0.036 Uiso 1 1 d R . .
C80 C 0.1640(9) 0.8037(4) 0.9786(7) 0.030(3) Uani 1 1 d . . .
H801 H 0.1605 0.7643 0.9854 0.036 Uiso 1 1 d R . .
H802 H 0.2282 0.8167 1.0090 0.036 Uiso 1 1 d R . .
C81 C 0.0656(9) 0.8286(4) 1.0141(6) 0.031(2) Uani 1 1 d . . .
H811 H 0.0010 0.8117 0.9890 0.037 Uiso 1 1 d R . .
H812 H 0.0637 0.8672 1.0007 0.037 Uiso 1 1 d R . .
C82 C 0.0595(9) 0.8226(5) 1.1043(7) 0.039(3) Uani 1 1 d . . .
H821 H 0.1253 0.8381 1.1297 0.046 Uiso 1 1 d R . .
H822 H 0.0574 0.7840 1.1179 0.046 Uiso 1 1 d R . .
C83 C -0.0380(10) 0.8497(5) 1.1378(7) 0.046(3) Uani 1 1 d . . .
H831 H -0.1034 0.8321 1.1152 0.056 Uiso 1 1 d R . .
H832 H -0.0390 0.8874 1.1195 0.056 Uiso 1 1 d R . .
C84 C -0.0437(12) 0.8498(6) 1.2293(8) 0.057(4) Uani 1 1 d . . .
H841 H -0.1089 0.8687 1.2454 0.086 Uiso 1 1 d R . .
H842 H 0.0199 0.8678 1.2526 0.086 Uiso 1 1 d R . .
H843 H -0.0460 0.8127 1.2483 0.086 Uiso 1 1 d R . .
C85 C 0.2928(10) 0.8098(5) 0.7670(7) 0.039(3) Uani 1 1 d . . .
H851 H 0.2950 0.8495 0.7656 0.046 Uiso 1 1 d R . .
H852 H 0.2287 0.7981 0.7352 0.046 Uiso 1 1 d R . .
C86 C 0.3942(11) 0.7868(5) 0.7281(8) 0.041(3) Uani 1 1 d . . .
H861 H 0.4566 0.7927 0.7651 0.050 Uiso 1 1 d R . .
H862 H 0.3857 0.7477 0.7205 0.050 Uiso 1 1 d R . .
C87 C 0.4186(11) 0.8133(5) 0.6503(8) 0.046(3) Uani 1 1 d . B .
H871 H 0.4178 0.8528 0.6566 0.056 Uiso 1 1 d R . .
H872 H 0.3606 0.8035 0.6114 0.056 Uiso 1 1 d R . .
C88 C 0.5277(11) 0.7951(6) 0.6165(8) 0.054(4) Uani 1 1 d D . .
H88A H 0.5852 0.8025 0.6571 0.065 Uiso 1 1 d R B .
H88B H 0.5265 0.7559 0.6067 0.065 Uiso 1 1 d R . .
C89A C 0.536(3) 0.8123(11) 0.5313(12) 0.056(9) Uiso 0.50 1 d PD B 1
H891 H 0.5991 0.7953 0.5069 0.067 Uiso 0.50 1 d PR B 1
H892 H 0.4706 0.8004 0.5011 0.067 Uiso 0.50 1 d PR B 1
C90A C 0.547(2) 0.8719(10) 0.5273(19) 0.059(8) Uiso 0.50 1 d PD B 1
H901 H 0.5497 0.8820 0.4708 0.088 Uiso 0.50 1 d PR B 1
H902 H 0.6134 0.8838 0.5551 0.088 Uiso 0.50 1 d PR B 1
H903 H 0.4849 0.8890 0.5515 0.088 Uiso 0.50 1 d PR B 1
C89B C 0.567(2) 0.8257(8) 0.5450(13) 0.036(6) Uiso 0.50 1 d PD B 2
H893 H 0.6325 0.8076 0.5267 0.044 Uiso 0.50 1 d PR B 2
H894 H 0.5120 0.8228 0.5011 0.044 Uiso 0.50 1 d PR B 2
C90B C 0.594(2) 0.8835(9) 0.5583(17) 0.051(7) Uiso 0.50 1 d PD B 2
H904 H 0.6200 0.8983 0.5082 0.076 Uiso 0.50 1 d PR B 2
H905 H 0.6499 0.8874 0.6003 0.076 Uiso 0.50 1 d PR B 2
H906 H 0.5290 0.9028 0.5738 0.076 Uiso 0.50 1 d PR B 2
C91 C 0.3391(8) 0.4845(4) 1.1137(6) 0.022(2) Uani 1 1 d . . .
H91 H 0.3954 0.4765 1.1513 0.026 Uiso 1 1 d R . .
C92 C 0.3623(7) 0.5076(4) 1.0410(6) 0.021(2) Uani 1 1 d . . .
C93 C 0.2791(8) 0.5210(4) 0.9833(6) 0.018(2) Uani 1 1 d . . .
C94 C 0.1726(8) 0.5098(4) 1.0040(6) 0.024(2) Uani 1 1 d . . .
H94 H 0.1147 0.5176 0.9677 0.028 Uiso 1 1 d R . .
C95 C -0.0572(8) 0.4805(4) 1.0868(6) 0.022(2) Uani 1 1 d . . .
H95 H -0.0732 0.4947 1.0353 0.027 Uiso 1 1 d R . .
C96 C -0.1418(8) 0.4648(4) 1.1376(6) 0.029(2) Uani 1 1 d . . .
H96 H -0.2146 0.4691 1.1200 0.034 Uiso 1 1 d R . .
C97 C -0.1181(9) 0.4429(4) 1.2115(6) 0.028(2) Uani 1 1 d . . .
H97 H -0.1759 0.4327 1.2443 0.034 Uiso 1 1 d R . .
C98 C -0.0125(8) 0.4360(4) 1.2389(6) 0.030(2) Uani 1 1 d . . .
H98 H 0.0026 0.4204 1.2897 0.036 Uiso 1 1 d R . .
C99 C 0.1920(7) 0.4503(4) 1.2080(5) 0.023(2) Uani 1 1 d . . .
C100 C 0.2358(8) 0.4738(4) 1.1316(6) 0.024(2) Uani 1 1 d . . .
C101 C 0.1535(8) 0.4876(4) 1.0789(6) 0.019(2) Uani 1 1 d . . .
C102 C 0.0484(8) 0.4750(4) 1.1151(6) 0.025(2) Uani 1 1 d . . .
C103 C 0.0698(8) 0.4523(4) 1.1905(6) 0.028(2) Uani 1 1 d . . .
C104 C 0.4709(7) 0.5246(3) 1.0186(5) 0.0160(19) Uani 1 1 d . . .
C105 C 0.5616(8) 0.5267(4) 1.0692(6) 0.027(2) Uani 1 1 d . . .
H105 H 0.5582 0.5129 1.1219 0.032 Uiso 1 1 d R . .
C106 C 0.6559(8) 0.5486(5) 1.0434(6) 0.031(3) Uani 1 1 d . . .
H106 H 0.7171 0.5510 1.0785 0.037 Uiso 1 1 d R . .
C107 C 0.6604(8) 0.5672(4) 0.9664(6) 0.025(2) Uani 1 1 d . . .
H107 H 0.7251 0.5824 0.9475 0.030 Uiso 1 1 d R . .
C108 C 0.5702(7) 0.5638(4) 0.9163(6) 0.0187(19) Uani 1 1 d . . .
H108 H 0.5744 0.5762 0.8628 0.022 Uiso 1 1 d R . .
C109 C 0.2345(9) 0.3920(4) 1.2225(6) 0.027(2) Uani 1 1 d . . .
H109 H 0.3141 0.3933 1.2276 0.033 Uiso 1 1 d R . .
H110 H 0.2073 0.3793 1.2743 0.033 Uiso 1 1 d R . .
C110 C 0.2040(9) 0.3509(4) 1.1589(7) 0.033(3) Uani 1 1 d . . .
H111 H 0.2259 0.3647 1.1063 0.040 Uiso 1 1 d R . .
H112 H 0.1246 0.3469 1.1571 0.040 Uiso 1 1 d R . .
C111 C 0.2546(9) 0.2963(5) 1.1723(7) 0.038(3) Uani 1 1 d . . .
H113 H 0.2385 0.2838 1.2268 0.046 Uiso 1 1 d R . .
H114 H 0.3338 0.2995 1.1687 0.046 Uiso 1 1 d R . .
C112 C 0.2152(10) 0.2549(5) 1.1123(8) 0.044(3) Uani 1 1 d . . .
H115 H 0.1365 0.2505 1.1177 0.052 Uiso 1 1 d R . .
H116 H 0.2280 0.2683 1.0577 0.052 Uiso 1 1 d R . .
C113 C 0.2698(12) 0.1999(5) 1.1221(9) 0.059(4) Uani 1 1 d . . .
H117 H 0.2510 0.1776 1.0748 0.071 Uiso 1 1 d R . .
H118 H 0.3489 0.2051 1.1232 0.071 Uiso 1 1 d R . .
C114 C 0.2387(13) 0.1698(5) 1.1944(9) 0.065(4) Uani 1 1 d . . .
H119 H 0.2792 0.1361 1.1977 0.097 Uiso 1 1 d R . .
H120 H 0.1613 0.1620 1.1921 0.097 Uiso 1 1 d R . .
H121 H 0.2557 0.1918 1.2417 0.097 Uiso 1 1 d R . .
C115 C 0.2211(9) 0.4854(4) 1.2799(6) 0.028(2) Uani 1 1 d . . .
H122 H 0.3005 0.4860 1.2870 0.034 Uiso 1 1 d R . .
H123 H 0.1912 0.4686 1.3281 0.034 Uiso 1 1 d R . .
C116 C 0.1798(10) 0.5431(6) 1.2729(6) 0.044(3) Uani 1 1 d . . .
H124 H 0.2001 0.5577 1.2204 0.052 Uiso 1 1 d R . .
H125 H 0.1001 0.5425 1.2740 0.052 Uiso 1 1 d R . .
C117 C 0.2200(11) 0.5811(6) 1.3358(9) 0.057(4) Uani 1 1 d . . .
H126 H 0.2996 0.5823 1.3341 0.068 Uiso 1 1 d R . .
H127 H 0.2006 0.5664 1.3884 0.068 Uiso 1 1 d R . .
C118 C 0.1762(12) 0.6385(6) 1.3299(9) 0.064(4) Uani 1 1 d . . .
H128 H 0.2146 0.6609 1.3703 0.077 Uiso 1 1 d R . .
H129 H 0.1935 0.6527 1.2766 0.077 Uiso 1 1 d R . .
C119 C 0.0624(13) 0.6439(6) 1.3420(12) 0.073(5) Uani 1 1 d . . .
H130 H 0.0433 0.6266 1.3930 0.087 Uiso 1 1 d R . .
H131 H 0.0233 0.6247 1.2983 0.087 Uiso 1 1 d R . .
C120 C 0.0225(14) 0.7025(6) 1.3425(12) 0.083(6) Uani 1 1 d . . .
H132 H 0.0431 0.7203 1.2930 0.125 Uiso 1 1 d R . .
H133 H 0.0563 0.7210 1.3884 0.125 Uiso 1 1 d R . .
H134 H -0.0560 0.7035 1.3470 0.125 Uiso 1 1 d R . .

loop_
_atom_site_aniso_label
_atom_site_aniso_U_11
_atom_site_aniso_U_22
_atom_site_aniso_U_33
_atom_site_aniso_U_23
_atom_site_aniso_U_13
_atom_site_aniso_U_12
Ir1 0.01527(17) 0.01904(19) 0.01646(18) 0.00112(17) 0.00030(13) 0.00130(17)
Ir2 0.01611(18) 0.01675(18) 0.01735(19) 0.00110(16) 0.00122(14) 0.00055(16)
O1 0.103(9) 0.060(7) 0.063(7) 0.025(6) -0.011(6) -0.050(7)
O2 0.029(5) 0.054(6) 0.099(8) 0.051(6) 0.003(5) -0.012(4)
N1 0.024(4) 0.021(5) 0.017(4) 0.001(4) 0.001(3) 0.002(4)
N2 0.020(4) 0.020(5) 0.021(4) 0.008(4) 0.007(3) 0.003(4)
N3 0.017(4) 0.014(4) 0.021(4) 0.000(4) -0.005(3) 0.000(4)
N4 0.015(4) 0.009(5) 0.022(4) 0.000(3) 0.005(3) 0.003(3)
N5 0.024(4) 0.016(4) 0.016(4) -0.004(5) 0.003(3) -0.003(5)
N6 0.015(4) 0.022(5) 0.017(4) 0.003(4) 0.005(3) 0.001(4)
C01 0.039(7) 0.036(8) 0.025(6) 0.009(5) 0.004(5) -0.005(6)
C02 0.020(5) 0.024(6) 0.030(6) 0.001(5) -0.007(4) 0.005(5)
C1 0.020(5) 0.021(5) 0.025(5) 0.002(4) -0.006(4) 0.008(4)
C2 0.019(5) 0.024(5) 0.025(5) -0.002(4) 0.006(4) 0.005(4)
C3 0.022(5) 0.021(5) 0.012(4) 0.002(3) 0.002(4) 0.004(4)
C4 0.015(5) 0.027(5) 0.026(6) 0.002(4) 0.002(4) 0.001(4)
C5 0.015(4) 0.021(5) 0.022(5) 0.002(4) -0.002(4) -0.004(4)
C6 0.029(5) 0.019(5) 0.021(5) 0.000(4) -0.015(4) 0.000(4)
C7 0.029(5) 0.021(5) 0.023(5) -0.001(4) -0.010(4) -0.002(4)
C8 0.032(5) 0.017(6) 0.025(5) -0.002(4) 0.006(4) 0.002(4)
C9 0.020(5) 0.037(6) 0.025(6) -0.001(5) -0.007(4) 0.001(4)
C10 0.023(5) 0.022(5) 0.017(5) 0.000(4) -0.005(4) 0.000(4)
C11 0.025(5) 0.023(5) 0.010(5) -0.005(4) -0.002(4) 0.001(4)
C12 0.022(5) 0.017(5) 0.024(5) -0.001(4) -0.002(4) -0.003(4)
C13 0.026(5) 0.021(5) 0.023(5) 0.000(4) 0.002(4) 0.004(4)
C14 0.021(4) 0.019(5) 0.018(4) -0.001(4) 0.001(3) -0.001(4)
C15 0.022(5) 0.044(7) 0.027(5) 0.007(6) 0.002(4) 0.005(5)
C16 0.030(6) 0.029(7) 0.025(6) 0.005(4) -0.004(4) -0.001(4)
C17 0.027(5) 0.027(5) 0.016(5) 0.005(4) -0.006(4) -0.002(4)
C18 0.012(4) 0.021(5) 0.022(5) 0.001(4) 0.006(4) 0.002(3)
C19 0.029(6) 0.028(6) 0.022(6) -0.001(5) -0.002(4) -0.015(5)
C20 0.033(6) 0.039(7) 0.030(6) 0.002(5) -0.012(5) -0.011(5)
C21 0.044(8) 0.048(8) 0.050(8) -0.002(6) -0.004(6) -0.019(6)
C22 0.056(9) 0.058(10) 0.060(10) -0.004(7) 0.013(7) -0.005(7)
C23 0.087(12) 0.046(9) 0.064(10) -0.016(8) 0.000(9) -0.015(8)
C24 0.065(10) 0.050(9) 0.065(10) -0.019(7) 0.029(8) -0.008(7)
C25 0.010(4) 0.046(7) 0.036(6) 0.012(6) -0.004(4) 0.003(5)
C26 0.030(6) 0.035(7) 0.040(7) -0.012(5) 0.002(5) 0.001(5)
C27 0.043(7) 0.027(7) 0.060(9) 0.003(6) 0.010(7) 0.015(6)
C28 0.045(7) 0.040(7) 0.036(7) 0.001(5) 0.008(6) 0.005(5)
C29 0.069(11) 0.096(14) 0.058(10) 0.028(9) 0.019(8) 0.009(9)
C30 0.054(10) 0.078(13) 0.112(16) 0.016(11) 0.025(10) 0.020(9)
C31 0.025(5) 0.017(5) 0.019(5) -0.008(4) -0.001(4) -0.002(4)
C32 0.019(5) 0.026(6) 0.019(5) -0.003(4) -0.002(4) 0.006(4)
C33 0.021(5) 0.020(6) 0.018(5) 0.004(4) 0.004(4) -0.007(4)
C34 0.018(5) 0.016(5) 0.021(5) -0.003(4) -0.008(4) -0.001(4)
C35 0.021(5) 0.017(5) 0.034(6) -0.001(4) 0.001(4) -0.007(4)
C36 0.039(7) 0.022(6) 0.032(7) 0.005(5) -0.005(5) 0.003(5)
C37 0.041(6) 0.014(5) 0.036(6) 0.004(4) 0.002(5) 0.008(4)
C38 0.043(7) 0.020(6) 0.035(7) 0.006(5) -0.004(5) -0.013(5)
C39 0.023(6) 0.025(6) 0.039(7) -0.006(5) -0.002(5) -0.001(5)
C40 0.027(6) 0.022(6) 0.032(6) -0.004(5) 0.000(5) 0.003(5)
C41 0.014(5) 0.016(5) 0.027(6) -0.002(4) -0.001(4) 0.011(4)
C42 0.026(5) 0.018(5) 0.021(5) 0.003(4) -0.001(4) -0.008(4)
C43 0.020(5) 0.033(7) 0.036(7) -0.001(5) -0.007(5) 0.003(5)
C44 0.013(5) 0.024(6) 0.030(6) -0.004(4) 0.003(4) 0.007(4)
C45 0.018(5) 0.028(6) 0.036(6) 0.000(5) -0.008(4) -0.007(4)
C46 0.022(6) 0.049(8) 0.022(6) 0.003(5) 0.000(4) 0.004(5)
C47 0.024(6) 0.041(7) 0.038(7) 0.011(5) -0.010(5) 0.020(5)
C48 0.029(6) 0.027(6) 0.033(6) 0.010(5) 0.004(5) -0.001(5)
C49 0.025(6) 0.029(7) 0.050(8) 0.003(5) -0.004(5) 0.001(5)
C50 0.040(7) 0.054(9) 0.032(7) -0.006(6) 0.003(6) -0.004(6)
C51 0.047(8) 0.051(9) 0.047(8) -0.003(6) 0.004(6) 0.013(6)
C52 0.037(7) 0.059(10) 0.074(11) 0.026(8) 0.014(7) 0.009(6)
C53 0.047(8) 0.065(10) 0.063(10) 0.016(8) 0.017(7) 0.008(7)
C54 0.058(10) 0.095(13) 0.059(10) 0.008(9) 0.010(8) -0.001(9)
C55 0.041(7) 0.026(6) 0.026(6) -0.003(5) -0.005(5) 0.002(5)
C56 0.036(7) 0.081(11) 0.037(7) 0.009(7) 0.001(6) 0.020(7)
C57 0.109(14) 0.067(11) 0.062(11) 0.010(9) 0.035(10) 0.017(10)
C59A 0.054(15) 0.11(2) 0.09(2) 0.061(17) 0.004(13) -0.009(14)
C60 0.073(14) 0.14(2) 0.13(2) 0.014(16) 0.043(14) 0.002(13)
C61 0.025(5) 0.027(6) 0.027(6) -0.006(4) -0.004(4) 0.014(4)
C62 0.017(5) 0.014(5) 0.031(6) -0.001(4) 0.002(4) 0.004(4)
C63 0.020(5) 0.019(6) 0.027(6) -0.006(4) 0.007(4) 0.005(4)
C64 0.027(5) 0.021(5) 0.013(5) -0.002(4) 0.003(4) 0.001(4)
C65 0.024(6) 0.030(6) 0.035(6) -0.005(5) 0.002(5) -0.002(4)
C66 0.031(6) 0.038(7) 0.032(7) -0.003(5) 0.009(5) -0.014(5)
C67 0.051(7) 0.023(6) 0.033(7) -0.006(5) 0.012(5) -0.012(5)
C68 0.039(6) 0.017(5) 0.036(7) 0.000(5) 0.012(5) -0.001(4)
C69 0.040(7) 0.022(6) 0.033(7) -0.001(5) 0.004(5) 0.009(5)
C70 0.025(6) 0.016(5) 0.029(6) -0.001(4) 0.002(4) 0.004(4)
C71 0.025(6) 0.024(6) 0.024(6) 0.000(4) 0.002(4) 0.003(4)
C72 0.028(6) 0.019(5) 0.032(6) 0.004(5) 0.013(5) -0.002(4)
C73 0.034(6) 0.017(6) 0.029(6) -0.001(4) 0.008(5) -0.001(4)
C74 0.025(5) 0.023(5) 0.013(5) 0.003(4) -0.001(4) 0.009(4)
C75 0.019(5) 0.028(6) 0.044(7) -0.004(5) -0.008(5) 0.011(4)
C76 0.021(6) 0.047(7) 0.039(7) -0.010(6) -0.012(5) 0.007(5)
C77 0.012(5) 0.029(6) 0.028(6) 0.007(4) -0.011(4) -0.005(4)
C78 0.027(6) 0.020(5) 0.029(6) 0.001(4) 0.005(4) -0.004(4)
C79 0.039(6) 0.015(5) 0.035(6) -0.002(4) -0.012(5) 0.003(4)
C80 0.032(6) 0.024(6) 0.035(6) 0.000(5) 0.009(5) 0.013(4)
C81 0.035(6) 0.029(6) 0.028(6) 0.003(5) 0.001(5) 0.005(5)
C82 0.036(6) 0.039(7) 0.040(7) 0.004(5) 0.001(5) 0.006(5)
C83 0.049(8) 0.050(8) 0.040(8) -0.003(6) 0.006(6) 0.009(6)
C84 0.075(10) 0.045(8) 0.054(9) 0.003(7) 0.032(8) 0.027(7)
C85 0.050(8) 0.024(6) 0.042(7) 0.013(5) 0.001(6) 0.004(5)
C86 0.047(8) 0.030(7) 0.048(8) 0.001(6) 0.028(6) 0.010(6)
C87 0.065(9) 0.027(7) 0.048(8) 0.002(6) 0.013(7) 0.012(6)
C88 0.059(9) 0.058(9) 0.046(9) 0.000(7) 0.018(7) 0.009(7)
C91 0.025(5) 0.016(5) 0.025(5) 0.007(4) -0.006(4) -0.002(4)
C92 0.020(5) 0.022(5) 0.021(5) -0.006(4) 0.007(4) -0.001(4)
C93 0.025(5) 0.014(4) 0.017(5) -0.008(4) 0.008(4) 0.003(4)
C94 0.025(5) 0.030(6) 0.016(5) -0.006(4) -0.004(4) 0.003(4)
C95 0.026(5) 0.025(5) 0.016(5) 0.000(4) 0.003(4) -0.013(4)
C96 0.033(5) 0.021(6) 0.032(5) -0.006(5) 0.010(4) -0.006(5)
C97 0.035(6) 0.031(6) 0.020(5) -0.003(4) 0.006(4) -0.009(4)
C98 0.032(6) 0.028(6) 0.029(6) 0.004(4) 0.012(5) -0.005(4)
C99 0.028(5) 0.027(6) 0.014(4) -0.002(4) -0.002(4) 0.000(4)
C100 0.026(5) 0.022(6) 0.024(5) -0.008(4) -0.004(4) 0.005(4)
C101 0.022(5) 0.010(5) 0.024(5) -0.001(4) 0.008(4) -0.003(4)
C102 0.023(5) 0.025(6) 0.029(6) -0.006(4) 0.004(4) 0.003(4)
C103 0.024(5) 0.029(6) 0.032(6) 0.000(5) 0.005(4) -0.004(5)
C104 0.013(4) 0.018(5) 0.017(5) 0.001(3) 0.000(3) 0.003(3)
C105 0.028(5) 0.030(6) 0.023(5) -0.004(4) 0.003(4) -0.003(4)
C106 0.028(5) 0.031(7) 0.034(6) -0.007(5) -0.006(4) 0.002(5)
C107 0.026(5) 0.019(5) 0.030(6) -0.007(4) 0.000(4) -0.003(4)
C108 0.021(5) 0.017(5) 0.018(5) 0.000(4) 0.004(4) 0.003(4)
C109 0.034(6) 0.032(6) 0.016(5) 0.005(4) 0.003(4) -0.005(5)
C110 0.036(6) 0.033(6) 0.031(6) 0.008(5) 0.000(5) 0.000(5)
C111 0.036(6) 0.034(7) 0.045(7) 0.002(5) 0.005(5) 0.000(5)
C112 0.039(7) 0.038(7) 0.055(8) -0.003(6) 0.011(6) 0.003(5)
C113 0.068(10) 0.032(7) 0.078(11) -0.002(7) 0.027(8) -0.009(7)
C114 0.080(11) 0.038(8) 0.079(11) 0.008(7) 0.044(9) 0.023(7)
C115 0.032(6) 0.034(6) 0.019(5) 0.003(5) 0.004(4) -0.003(5)
C116 0.064(8) 0.039(7) 0.029(6) 0.001(6) 0.005(5) -0.022(7)
C117 0.051(8) 0.063(10) 0.055(9) -0.028(7) -0.016(7) 0.004(7)
C118 0.073(11) 0.067(11) 0.052(9) -0.033(8) 0.009(8) -0.007(8)
C119 0.068(11) 0.046(10) 0.104(14) -0.012(9) 0.010(10) -0.026(8)
C120 0.077(12) 0.053(11) 0.119(16) -0.005(10) -0.024(11) 0.019(9)

loop_
_atom_type_symbol
_atom_type_description
_atom_type_scat_dispersion_real
_atom_type_scat_dispersion_imag
_atom_type_scat_source
C C 0.0033 0.0016 'International Tables Vol C Tables 4.2.6.8 and 6.1.1.4'
H H 0.0000 0.0000 'International Tables Vol C Tables 4.2.6.8 and 6.1.1.4'
N N 0.0061 0.0033 'International Tables Vol C Tables 4.2.6.8 and 6.1.1.4'
O O 0.0106 0.0060 'International Tables Vol C Tables 4.2.6.8 and 6.1.1.4'
Ir Ir -1.4442 7.9887 'International Tables Vol C Tables 4.2.6.8 and 6.1.1.4'

loop_
_exptl_crystal_face_index_h
_exptl_crystal_face_index_k
_exptl_crystal_face_index_l
_exptl_crystal_face_perp_dist
0.00 0.00 1.00 0.0070
0.00 0.00 -1.00 0.0080
1.00 0.00 0.00 0.0250
-1.00 0.00 0.00 0.0250
0.00 1.00 0.00 0.0750
0.00 -1.00 0.00 0.0750

loop_
_geom_angle_atom_site_label_1
_geom_angle_atom_site_label_2
_geom_angle_atom_site_label_3
_geom_angle
C3 Ir1 C33 97.7(4)
C3 Ir1 N3 81.0(3)
C33 Ir1 N3 92.0(4)
C3 Ir1 N4 95.1(3)
C33 Ir1 N4 80.3(4)
N3 Ir1 N4 170.8(4)
C3 Ir1 N2 168.9(4)
C33 Ir1 N2 91.3(4)
N3 Ir1 N2 92.2(3)
N4 Ir1 N2 92.9(3)
C3 Ir1 N1 92.4(3)
C33 Ir1 N1 168.6(4)
N3 Ir1 N1 94.7(4)
N4 Ir1 N1 93.7(3)
N2 Ir1 N1 79.3(3)
C63 Ir2 C93 97.2(4)
C63 Ir2 N5 93.1(5)
C93 Ir2 N5 81.1(4)
C63 Ir2 N6 81.2(4)
C93 Ir2 N6 97.4(4)
N5 Ir2 N6 173.9(5)
C63 Ir2 N2 170.5(4)
C93 Ir2 N2 90.7(3)
N5 Ir2 N2 93.3(4)
N6 Ir2 N2 92.6(4)
C63 Ir2 N1 93.7(4)
C93 Ir2 N1 167.4(3)
N5 Ir2 N1 92.0(3)
N6 Ir2 N1 90.5(3)
N2 Ir2 N1 79.1(3)
C01 N1 Ir1 131.1(9)
C01 N1 Ir2 127.5(9)
Ir1 N1 Ir2 99.2(4)
C02 N2 Ir1 134.2(9)
C02 N2 Ir2 123.7(8)
Ir1 N2 Ir2 101.9(4)
C14 N3 C18 118.7(7)
C14 N3 Ir1 115.8(6)
C18 N3 Ir1 125.1(6)
C48 N4 C44 119.5(9)
C48 N4 Ir1 123.3(7)
C44 N4 Ir1 116.9(7)
C108 N5 C104 119.0(7)
C108 N5 Ir2 124.8(7)
C104 N5 Ir2 116.0(6)
C74 N6 C78 119.2(9)
C74 N6 Ir2 114.8(7)
C78 N6 Ir2 125.7(8)
N1 C01 O1 177.8(14)
N2 C02 O2 177.8(14)
C10 C1 C2 120.5(9)
C1 C2 C3 121.1(9)
C1 C2 C14 123.9(9)
C3 C2 C14 115.0(8)
C4 C3 C2 117.3(8)
C4 C3 Ir1 128.8(7)
C2 C3 Ir1 113.7(6)
C3 C4 C11 120.4(9)
C6 C5 C12 117.2(9)
C5 C6 C7 120.1(8)
C8 C7 C6 121.7(9)
C13 C8 C7 118.7(9)
C19 C9 C10 112.4(9)
C19 C9 C13 113.9(9)
C10 C9 C13 101.5(8)
C19 C9 C25 110.2(8)
C10 C9 C25 109.3(8)
C13 C9 C25 109.2(8)
C1 C10 C11 119.2(9)
C1 C10 C9 129.4(9)
C11 C10 C9 111.3(8)
C10 C11 C4 121.5(9)
C10 C11 C12 108.7(9)
C4 C11 C12 129.7(9)
C5 C12 C13 122.4(9)
C5 C12 C11 129.8(9)
C13 C12 C11 107.8(8)
C8 C13 C12 119.9(9)
C8 C13 C9 129.5(9)
C12 C13 C9 110.6(9)
N3 C14 C15 119.7(8)
N3 C14 C2 114.4(8)
C15 C14 C2 125.8(8)
C16 C15 C14 121.0(9)
C17 C16 C15 118.8(9)
C16 C17 C18 117.8(9)
N3 C18 C17 123.8(8)
C9 C19 C20 116.5(9)
C21 C20 C19 113.5(10)
C22 C21 C20 112.2(11)
C21 C22 C23 114.5(12)
C24 C23 C22 117.0(13)
C26 C25 C9 115.7(8)
C27 C26 C25 113.1(10)
C28 C27 C26 114.6(10)
C27 C28 C29 112.8(11)
C30 C29 C28 114.1(14)
C40 C31 C32 119.8(9)
C31 C32 C33 122.0(9)
C31 C32 C44 124.0(9)
C33 C32 C44 114.0(9)
C34 C33 C32 116.1(10)
C34 C33 Ir1 128.8(8)
C32 C33 Ir1 114.6(8)
C41 C34 C33 121.0(9)
C42 C35 C36 118.7(10)
C37 C36 C35 119.7(10)
C36 C37 C38 121.5(10)
C43 C38 C37 119.8(10)
C43 C39 C55 111.3(9)
C43 C39 C40 101.7(9)
C55 C39 C40 110.8(10)
C43 C39 C49 112.4(10)
C55 C39 C49 108.5(9)
C40 C39 C49 112.0(9)
C31 C40 C41 118.9(10)
C31 C40 C39 129.9(10)
C41 C40 C39 111.2(9)
C34 C41 C40 122.1(9)
C34 C41 C42 129.9(9)
C40 C41 C42 108.0(9)
C35 C42 C43 122.1(10)
C35 C42 C41 129.9(9)
C43 C42 C41 108.0(9)
C38 C43 C42 118.2(10)
C38 C43 C39 130.8(10)
C42 C43 C39 111.0(10)
N4 C44 C45 121.1(9)
N4 C44 C32 113.5(9)
C45 C44 C32 125.4(10)
C46 C45 C44 119.9(10)
C45 C46 C47 120.0(10)
C46 C47 C48 119.2(10)
N4 C48 C47 120.2(10)
C50 C49 C39 117.2(10)
C49 C50 C51 114.9(11)
C52 C51 C50 115.8(11)
C51 C52 C53 116.8(12)
C54 C53 C52 113.9(13)
C56 C55 C39 116.3(10)
C55 C56 C57 112.8(12)
C58A C57 C56 126.7(16)
C56 C57 C58B 99.7(19)
C59A C58A C57 106.3(16)
C58A C59A C60 110.3(18)
C59B C58B C57 114(2)
C60 C59B C58B 103(2)
C70 C61 C62 115.9(9)
C63 C62 C61 124.0(9)
C63 C62 C74 114.9(9)
C61 C62 C74 121.1(9)
C64 C63 C62 117.0(10)
C64 C63 Ir2 128.2(8)
C62 C63 Ir2 114.5(8)
C63 C64 C71 119.4(10)
C66 C65 C72 119.2(11)
C65 C66 C67 120.4(11)
C68 C67 C66 120.6(10)
C67 C68 C73 120.3(11)
C73 C69 C79 110.7(9)
C73 C69 C70 101.8(9)
C79 C69 C70 110.9(9)
C73 C69 C85 111.2(10)
C79 C69 C85 109.9(9)
C70 C69 C85 112.1(9)
C61 C70 C71 121.1(10)
C61 C70 C69 127.7(10)
C71 C70 C69 111.2(9)
C70 C71 C64 122.2(10)
C70 C71 C72 108.2(9)
C64 C71 C72 129.5(10)
C65 C72 C73 120.1(10)
C65 C72 C71 131.5(10)
C73 C72 C71 108.4(10)
C68 C73 C72 119.2(11)
C68 C73 C69 130.7(10)
C72 C73 C69 110.1(9)
N6 C74 C75 120.3(9)
N6 C74 C62 113.8(8)
C75 C74 C62 125.9(9)
C76 C75 C74 118.7(10)
C77 C76 C75 120.8(10)
C76 C77 C78 117.2(9)
N6 C78 C77 123.7(10)
C80 C79 C69 114.4(9)
C81 C80 C79 114.8(9)
C82 C81 C80 114.5(9)
C81 C82 C83 112.8(10)
C82 C83 C84 115.5(11)
C86 C85 C69 112.5(10)
C87 C86 C85 112.9(11)
C86 C87 C88 112.9(11)
C89A C88 C87 110.3(17)
C89B C88 C87 116.3(14)
C90A C89A C88 110(2)
C90B C89B C88 116(2)
C100 C91 C92 119.9(9)
C91 C92 C93 121.7(9)
C91 C92 C104 123.9(9)
C93 C92 C104 114.2(8)
C94 C93 C92 117.0(9)
C94 C93 Ir2 129.1(8)
C92 C93 Ir2 112.9(7)
C101 C94 C93 118.9(9)
C102 C95 C96 118.3(9)
C97 C96 C95 120.2(10)
C96 C97 C98 121.6(10)
C97 C98 C103 118.4(10)
C115 C99 C103 110.2(8)
C115 C99 C100 111.1(8)
C103 C99 C100 101.4(7)
C115 C99 C109 109.8(8)
C103 C99 C109 112.8(8)
C100 C99 C109 111.3(8)
C91 C100 C101 120.0(9)
C91 C100 C99 128.7(9)
C101 C100 C99 111.1(8)
C100 C101 C94 122.3(9)
C100 C101 C102 109.3(9)
C94 C101 C102 128.4(9)
C95 C102 C103 120.1(9)
C95 C102 C101 132.2(10)
C103 C102 C101 107.7(9)
C98 C103 C102 121.4(9)
C98 C103 C99 128.2(9)
C102 C103 C99 110.4(8)
N5 C104 C105 120.1(8)
N5 C104 C92 113.8(8)
C105 C104 C92 126.0(9)
C106 C105 C104 120.5(10)
C105 C106 C107 119.1(10)
C108 C107 C106 119.8(9)
N5 C108 C107 121.6(9)
C110 C109 C99 116.2(8)
C109 C110 C111 114.0(9)
C112 C111 C110 112.9(10)
C111 C112 C113 113.8(11)
C114 C113 C112 114.4(11)
C99 C115 C116 114.0(8)
C117 C116 C115 116.0(11)
C116 C117 C118 115.9(12)
C119 C118 C117 115.2(13)
C118 C119 C120 113.9(13)

loop_
_geom_bond_atom_site_label_1
_geom_bond_atom_site_label_2
_geom_bond_distance
Ir1 C3 1.995(9)
Ir1 C33 1.988(12)
Ir1 N3 2.033(7)
Ir1 N4 2.044(8)
Ir1 N2 2.176(8)
Ir1 N1 2.242(10)
Ir2 C63 1.979(12)
Ir2 C93 2.011(10)
Ir2 N5 2.021(7)
Ir2 N6 2.045(7)
Ir2 N2 2.203(10)
Ir2 N1 2.226(8)
O1 C01 1.190(15)
O2 C02 1.175(14)
N1 C01 1.156(15)
N2 C02 1.200(15)
N3 C14 1.356(11)
N3 C18 1.348(12)
N4 C48 1.377(13)
N4 C44 1.346(13)
N5 C108 1.355(12)
N5 C104 1.372(12)
N6 C74 1.362(14)
N6 C78 1.334(14)
C1 C10 1.381(13)
C1 C2 1.382(14)
C2 C3 1.431(13)
C2 C14 1.448(13)
C3 C4 1.389(13)
C4 C11 1.402(14)
C5 C6 1.397(13)
C5 C12 1.376(13)
C6 C7 1.402(13)
C7 C8 1.364(12)
C8 C13 1.377(13)
C9 C19 1.522(14)
C9 C10 1.520(14)
C9 C13 1.531(13)
C9 C25 1.571(15)
C10 C11 1.374(13)
C11 C12 1.495(13)
C12 C13 1.396(13)
C14 C15 1.393(12)
C15 C16 1.385(14)
C16 C17 1.386(15)
C17 C18 1.380(13)
C19 C20 1.515(16)
C20 C21 1.525(15)
C21 C22 1.510(19)
C22 C23 1.547(19)
C23 C24 1.52(2)
C25 C26 1.517(15)
C26 C27 1.522(15)
C27 C28 1.505(17)
C28 C29 1.550(19)
C29 C30 1.49(2)
C31 C40 1.378(14)
C31 C32 1.374(14)
C32 C33 1.437(13)
C32 C44 1.472(13)
C33 C34 1.397(14)
C34 C41 1.359(14)
C35 C42 1.373(14)
C35 C36 1.396(14)
C36 C37 1.383(15)
C37 C38 1.375(15)
C38 C43 1.392(15)
C39 C43 1.517(15)
C39 C55 1.544(15)
C39 C40 1.533(16)
C39 C49 1.565(16)
C40 C41 1.394(15)
C41 C42 1.500(13)
C42 C43 1.406(14)
C44 C45 1.378(14)
C45 C46 1.353(15)
C46 C47 1.387(16)
C47 C48 1.379(15)
C49 C50 1.516(17)
C50 C51 1.525(17)
C51 C52 1.452(18)
C52 C53 1.578(17)
C53 C54 1.46(2)
C55 C56 1.504(16)
C56 C57 1.52(2)
C57 C58A 1.514(16)
C57 C58B 1.554(18)
C58A C59A 1.520(17)
C59A C60 1.543(17)
C58B C59B 1.529(19)
C59B C60 1.511(19)
C61 C70 1.374(15)
C61 C62 1.424(14)
C62 C63 1.404(14)
C62 C74 1.478(14)
C63 C64 1.396(14)
C64 C71 1.384(14)
C65 C66 1.375(15)
C65 C72 1.383(15)
C66 C67 1.388(16)
C67 C68 1.369(16)
C68 C73 1.368(15)
C69 C73 1.520(17)
C69 C79 1.554(15)
C69 C70 1.538(15)
C69 C85 1.562(16)
C70 C71 1.390(15)
C71 C72 1.488(15)
C72 C73 1.422(15)
C74 C75 1.411(13)
C75 C76 1.389(15)
C76 C77 1.376(15)
C77 C78 1.394(13)
C79 C80 1.512(15)
C80 C81 1.506(14)
C81 C82 1.521(15)
C82 C83 1.507(16)
C83 C84 1.536(17)
C85 C86 1.543(16)
C86 C87 1.498(17)
C87 C88 1.550(18)
C88 C89A 1.496(18)
C88 C89B 1.509(17)
C89A C90A 1.49(2)
C89B C90B 1.496(19)
C91 C100 1.351(13)
C91 C92 1.384(13)
C92 C93 1.434(14)
C92 C104 1.471(12)
C93 C94 1.403(14)
C94 C101 1.397(14)
C95 C102 1.388(14)
C95 C96 1.423(13)
C96 C97 1.375(14)
C97 C98 1.389(15)
C98 C103 1.382(13)
C99 C115 1.522(13)
C99 C103 1.539(13)
C99 C100 1.521(13)
C99 C109 1.563(14)
C100 C101 1.376(13)
C101 C102 1.487(13)
C102 C103 1.402(14)
C104 C105 1.393(13)
C105 C106 1.371(14)
C106 C107 1.373(15)
C107 C108 1.385(13)
C109 C110 1.519(14)
C110 C111 1.513(15)
C111 C112 1.513(16)
C112 C113 1.535(18)
C113 C114 1.485(19)
C115 C116 1.531(18)
C116 C117 1.494(16)
C117 C118 1.53(2)
C118 C119 1.44(2)
C119 C120 1.54(2)
